data_7048542
loop_
_publ_author_name
'Werncke, C. G.'
'Pfeiffer, J.'
'M\"uller, I'
'Vendier, L.'
'Sabo-Etienne, S'
'Bontemps, S.'

_publ_section_title
;
 C-Halide bond cleavage by a two-coordinate iron(i) complex.
;
_journal_issue 5
_journal_name_full 'Dalton transactions (Cambridge, England : 2003)'
_journal_page_first 1757
_journal_page_last 1765
_journal_paper_doi 10.1039/c8dt05002c
_journal_volume 48
_journal_year 2019
_chemical_formula_moiety 'C24 H60 Br Fe K N2 O6 Si4'
_chemical_formula_sum 'C24 H60 Br Fe K N2 O6 Si4'
_chemical_formula_weight 759.96
_space_group_crystal_system triclinic
_space_group_IT_number 2
_space_group_name_Hall '-P 1'
_space_group_name_H-M_alt 'P -1'
_symmetry_space_group_name_Hall '-P 1'
_symmetry_space_group_name_H-M 'P -1'
_atom_sites_solution_hydrogens geom
_audit_creation_date 2018-11-07
_audit_creation_method
;
Olex2 1.2-alpha
(compiled 2018.07.26 svn.r3523 for OlexSys, GUI svn.r5532)
;
_audit_update_record
;
2018-11-08 deposited with the CCDC.
2019-01-04 downloaded from the CCDC.
;
_cell_angle_alpha 81.153(2)
_cell_angle_beta 72.566(2)
_cell_angle_gamma 65.531(2)
_cell_formula_units_Z 2
_cell_length_a 11.8367(6)
_cell_length_b 12.8422(7)
_cell_length_c 15.1912(9)
_cell_measurement_reflns_used 9950
_cell_measurement_temperature 100.0
_cell_measurement_theta_max 26.13
_cell_measurement_theta_min 2.28
_cell_volume 2004.08(19)
_computing_molecular_graphics 'Olex2 (Dolomanov et al., 2009)'
_computing_publication_material 'Olex2 (Dolomanov et al., 2009)'
_computing_structure_refinement 'ShelXL (Sheldrick, 2015)'
_computing_structure_solution 'ShelXT (Sheldrick, 2015)'
_diffrn_ambient_temperature 100.01
_diffrn_detector 'Bruker APEX2 area detector'
_diffrn_detector_area_resol_mean 7.9
_diffrn_detector_type 'CCD area detector'
_diffrn_measured_fraction_theta_full 0.999
_diffrn_measured_fraction_theta_max 0.996
_diffrn_measurement_device 'three-circle diffractometer'
_diffrn_measurement_device_type 'Bruker SMART APEX2 area detector'
_diffrn_measurement_method '\w and \f scans'
_diffrn_radiation_monochromator 'mirror optics'
_diffrn_radiation_probe x-ray
_diffrn_radiation_type MoK\a
_diffrn_radiation_wavelength 0.71073
_diffrn_reflns_av_R_equivalents 0.0605
_diffrn_reflns_av_unetI/netI 0.0412
_diffrn_reflns_Laue_measured_fraction_full 0.999
_diffrn_reflns_Laue_measured_fraction_max 0.996
_diffrn_reflns_limit_h_max 14
_diffrn_reflns_limit_h_min -14
_diffrn_reflns_limit_k_max 15
_diffrn_reflns_limit_k_min -15
_diffrn_reflns_limit_l_max 18
_diffrn_reflns_limit_l_min -17
_diffrn_reflns_number 45143
_diffrn_reflns_point_group_measured_fraction_full 0.999
_diffrn_reflns_point_group_measured_fraction_max 0.996
_diffrn_reflns_theta_full 25.242
_diffrn_reflns_theta_max 26.170
_diffrn_reflns_theta_min 2.139
_diffrn_source 'microfocus sealed X-ray tube'
_diffrn_source_type 'Incoatec I\ms'
_exptl_absorpt_coefficient_mu 1.629
_exptl_absorpt_correction_T_max 0.7453
_exptl_absorpt_correction_T_min 0.6253
_exptl_absorpt_correction_type multi-scan
_exptl_absorpt_process_details
;
SADABS-2016/2 (Bruker,2016/2) was used for absorption correction.
wR2(int) was 0.1523 before and 0.0593 after correction.
The Ratio of minimum to maximum transmission is 0.8390.
The \l/2 correction factor is Not present.
;
_exptl_crystal_colour 'clear light yellow'
_exptl_crystal_colour_lustre clear
_exptl_crystal_colour_modifier light
_exptl_crystal_colour_primary yellow
_exptl_crystal_density_diffrn 1.259
_exptl_crystal_description block
_exptl_crystal_F_000 804
_exptl_crystal_size_max 0.589
_exptl_crystal_size_mid 0.236
_exptl_crystal_size_min 0.172
_refine_diff_density_max 0.372
_refine_diff_density_min -0.514
_refine_diff_density_rms 0.058
_refine_ls_extinction_method none
_refine_ls_goodness_of_fit_ref 1.029
_refine_ls_hydrogen_treatment constr
_refine_ls_matrix_type full
_refine_ls_number_parameters 373
_refine_ls_number_reflns 7988
_refine_ls_number_restraints 0
_refine_ls_restrained_S_all 1.029
_refine_ls_R_factor_all 0.0456
_refine_ls_R_factor_gt 0.0308
_refine_ls_shift/su_max 0.001
_refine_ls_shift/su_mean 0.000
_refine_ls_structure_factor_coef Fsqd
_refine_ls_weighting_details 'w=1/[\s^2^(Fo^2^)+(0.0201P)^2^+1.2151P] where P=(Fo^2^+2Fc^2^)/3'
_refine_ls_weighting_scheme calc
_refine_ls_wR_factor_gt 0.0624
_refine_ls_wR_factor_ref 0.0667
_reflns_Friedel_coverage 0.000
_reflns_number_gt 6550
_reflns_number_total 7988
_reflns_threshold_expression 'I > 2\s(I)'
_cod_data_source_file c8dt05002c2.cif
_cod_data_source_block k(18c6)_febr(1a)
_cod_depositor_comments 'Adding full bibliography for 7048542--7048549.cif.'
_cod_database_code 7048542
_shelx_shelxl_version_number 2018/3
_shelx_space_group_comment
;
The symmetry employed for this shelxl refinement is uniquely defined
by the following loop, which should always be used as a source of
symmetry information in preference to the above space-group names.
They are only intended as comments.
;
_shelx_estimated_absorpt_t_max 0.767
_shelx_estimated_absorpt_t_min 0.447
_olex2_refinement_description
;
1. Fixed Uiso
 At 1.2 times of:
  All C(H,H) groups
 At 1.5 times of:
  All C(H,H,H) groups
2. Others
 Fixed Sof: Br2(0.66667) Br1(0.33333)
3.a Secondary CH2 refined with riding coordinates:
 C13(H13A,H13B), C14(H14A,H14B), C15(H15A,H15B), C16(H16A,H16B), C17(H17A,
 H17B), C18(H18A,H18B), C19(H19A,H19B), C20(H20A,H20B), C21(H21A,H21B),
 C22(H22A,H22B), C23(H23A,H23B), C24(H24A,H24B)
3.b Idealised Me refined as rotating group:
 C1(H1B,H1A,H1C), C2(H2A,H2B,H2C), C3(H3A,H3B,H3C), C4(H4A,H4B,H4C), C5(H5A,
 H5B,H5C), C6(H6A,H6B,H6C), C7(H7A,H7B,H7C), C8(H8A,H8B,H8C), C9(H9A,H9B,H9C),
 C10(H10A,H10B,H10C), C11(H11B,H11A,H11C), C12(H12A,H12B,H12C)
;
_olex2_submission_special_instructions 'No special instructions were received'

loop_
_space_group_symop_operation_xyz
'x, y, z'
'-x, -y, -z'

loop_
_atom_site_label
_atom_site_type_symbol
_atom_site_fract_x
_atom_site_fract_y
_atom_site_fract_z
_atom_site_U_iso_or_equiv
_atom_site_adp_type
_atom_site_occupancy
_atom_site_site_symmetry_order
_atom_site_calc_flag
_atom_site_refinement_flags_posn
_atom_site_refinement_flags_occupancy
_atom_site_disorder_assembly
_atom_site_disorder_group
Fe1 Fe 0.29164(3) 0.71132(2) 0.23887(2) 0.01490(8) Uani 1 1 d . . . .
K1 K 0.30343(4) 0.12018(4) 0.25540(3) 0.01733(10) Uani 1 1 d . . . .
Si1 Si 0.57426(5) 0.52859(5) 0.20312(4) 0.01829(13) Uani 1 1 d . . . .
Si2 Si 0.48497(5) 0.70660(5) 0.34423(4) 0.02112(14) Uani 1 1 d . . . .
Si3 Si 0.15544(5) 0.54101(5) 0.31414(4) 0.01555(12) Uani 1 1 d . . . .
Si4 Si 0.08876(5) 0.69294(5) 0.15075(4) 0.01923(13) Uani 1 1 d . . . .
O1 O 0.39914(14) 0.10266(12) 0.41448(10) 0.0252(3) Uani 1 1 d . . . .
O2 O 0.13294(15) 0.17555(13) 0.43551(11) 0.0290(4) Uani 1 1 d . . . .
O3 O 0.03915(14) 0.20391(13) 0.28262(12) 0.0293(4) Uani 1 1 d . . . .
O4 O 0.19504(15) 0.21834(13) 0.10599(11) 0.0288(4) Uani 1 1 d . . . .
O5 O 0.46331(14) 0.12466(13) 0.07949(10) 0.0265(3) Uani 1 1 d . . . .
O6 O 0.54319(13) 0.13246(12) 0.23487(11) 0.0244(3) Uani 1 1 d . . . .
N1 N 0.45869(15) 0.64195(13) 0.26652(12) 0.0153(4) Uani 1 1 d . . . .
N2 N 0.17497(14) 0.64366(13) 0.23161(11) 0.0148(3) Uani 1 1 d . . . .
C1 C 0.3332(2) 0.7756(2) 0.43616(17) 0.0343(6) Uani 1 1 d . . . .
H1B H 0.351149 0.811172 0.480166 0.051 Uiso 1 1 calc GR . . .
H1A H 0.300666 0.717430 0.468601 0.051 Uiso 1 1 calc GR . . .
H1C H 0.268506 0.834214 0.407713 0.051 Uiso 1 1 calc GR . . .
C2 C 0.6033(2) 0.6047(2) 0.40786(18) 0.0366(6) Uani 1 1 d . . . .
H2A H 0.571203 0.547153 0.442337 0.055 Uiso 1 1 calc GR . . .
H2B H 0.614527 0.647034 0.450876 0.055 Uiso 1 1 calc GR . . .
H2C H 0.686155 0.566771 0.363623 0.055 Uiso 1 1 calc GR . . .
C3 C 0.5448(2) 0.8211(2) 0.28720(18) 0.0342(6) Uani 1 1 d . . . .
H3A H 0.635910 0.785640 0.254331 0.051 Uiso 1 1 calc GR . . .
H3B H 0.534515 0.871062 0.334166 0.051 Uiso 1 1 calc GR . . .
H3C H 0.495178 0.866340 0.243281 0.051 Uiso 1 1 calc GR . . .
C4 C 0.6058(2) 0.38879(19) 0.27077(19) 0.0337(6) Uani 1 1 d . . . .
H4A H 0.640182 0.390246 0.321579 0.051 Uiso 1 1 calc GR . . .
H4B H 0.668397 0.326191 0.230199 0.051 Uiso 1 1 calc GR . . .
H4C H 0.525325 0.376963 0.295856 0.051 Uiso 1 1 calc GR . . .
C5 C 0.7322(2) 0.5446(2) 0.15508(17) 0.0290(5) Uani 1 1 d . . . .
H5A H 0.719420 0.616356 0.118287 0.043 Uiso 1 1 calc GR . . .
H5B H 0.793113 0.480076 0.115920 0.043 Uiso 1 1 calc GR . . .
H5C H 0.766605 0.545849 0.205949 0.043 Uiso 1 1 calc GR . . .
C6 C 0.5227(2) 0.5133(2) 0.10297(17) 0.0361(6) Uani 1 1 d . . . .
H6A H 0.442406 0.500784 0.125419 0.054 Uiso 1 1 calc GR . . .
H6B H 0.589607 0.447842 0.067164 0.054 Uiso 1 1 calc GR . . .
H6C H 0.508952 0.583140 0.063677 0.054 Uiso 1 1 calc GR . . .
C7 C -0.0744(2) 0.8068(2) 0.19722(19) 0.0397(6) Uani 1 1 d . . . .
H7A H -0.124330 0.774415 0.248661 0.060 Uiso 1 1 calc GR . . .
H7B H -0.119187 0.835518 0.148271 0.060 Uiso 1 1 calc GR . . .
H7C H -0.064680 0.869877 0.218965 0.060 Uiso 1 1 calc GR . . .
C8 C 0.0666(2) 0.5752(2) 0.10730(18) 0.0346(6) Uani 1 1 d . . . .
H8A H 0.150801 0.518380 0.077501 0.052 Uiso 1 1 calc GR . . .
H8B H 0.014944 0.607397 0.062517 0.052 Uiso 1 1 calc GR . . .
H8C H 0.022373 0.538551 0.159223 0.052 Uiso 1 1 calc GR . . .
C9 C 0.1699(2) 0.7592(2) 0.04674(16) 0.0270(5) Uani 1 1 d . . . .
H9A H 0.170077 0.829627 0.063790 0.040 Uiso 1 1 calc GR . . .
H9B H 0.123367 0.777173 -0.000851 0.040 Uiso 1 1 calc GR . . .
H9C H 0.258622 0.705413 0.022753 0.040 Uiso 1 1 calc GR . . .
C10 C 0.2213(2) 0.5399(2) 0.41174(15) 0.0273(5) Uani 1 1 d . . . .
H10A H 0.311515 0.530379 0.387732 0.041 Uiso 1 1 calc GR . . .
H10B H 0.215489 0.476322 0.455199 0.041 Uiso 1 1 calc GR . . .
H10C H 0.171509 0.612359 0.443554 0.041 Uiso 1 1 calc GR . . .
C11 C 0.2387(2) 0.39136(17) 0.27063(16) 0.0241(5) Uani 1 1 d . . . .
H11B H 0.224206 0.337270 0.321341 0.036 Uiso 1 1 calc GR . . .
H11A H 0.331240 0.372927 0.246676 0.036 Uiso 1 1 calc GR . . .
H11C H 0.204192 0.385846 0.221202 0.036 Uiso 1 1 calc GR . . .
C12 C -0.0175(2) 0.5634(2) 0.36721(17) 0.0297(5) Uani 1 1 d . . . .
H12A H -0.062648 0.635578 0.399683 0.045 Uiso 1 1 calc GR . . .
H12B H -0.022519 0.499933 0.411026 0.045 Uiso 1 1 calc GR . . .
H12C H -0.057835 0.566404 0.318627 0.045 Uiso 1 1 calc GR . . .
C13 C 0.3035(2) 0.1499(2) 0.49630(16) 0.0318(6) Uani 1 1 d . . . .
H13A H 0.274858 0.234299 0.492736 0.038 Uiso 1 1 calc R . . .
H13B H 0.339627 0.120322 0.550301 0.038 Uiso 1 1 calc R . . .
C14 C 0.1922(2) 0.1186(2) 0.50744(16) 0.0334(6) Uani 1 1 d . . . .
H14A H 0.221790 0.034690 0.503838 0.040 Uiso 1 1 calc R . . .
H14B H 0.130118 0.142252 0.568248 0.040 Uiso 1 1 calc R . . .
C15 C 0.0202(2) 0.1583(2) 0.44168(18) 0.0377(6) Uani 1 1 d . . . .
H15A H -0.038485 0.175562 0.504382 0.045 Uiso 1 1 calc R . . .
H15B H 0.042567 0.077638 0.429617 0.045 Uiso 1 1 calc R . . .
C16 C -0.0440(2) 0.2364(2) 0.37144(19) 0.0403(7) Uani 1 1 d . . . .
H16A H -0.126571 0.230221 0.377252 0.048 Uiso 1 1 calc R . . .
H16B H -0.061909 0.316712 0.381415 0.048 Uiso 1 1 calc R . . .
C17 C -0.0124(2) 0.2733(2) 0.21093(19) 0.0369(6) Uani 1 1 d . . . .
H17A H -0.014498 0.351062 0.211251 0.044 Uiso 1 1 calc R . . .
H17B H -0.101468 0.279713 0.220169 0.044 Uiso 1 1 calc R . . .
C18 C 0.0701(2) 0.2198(2) 0.12096(19) 0.0366(6) Uani 1 1 d . . . .
H18A H 0.075401 0.140656 0.121883 0.044 Uiso 1 1 calc R . . .
H18B H 0.032103 0.264057 0.070256 0.044 Uiso 1 1 calc R . . .
C19 C 0.2812(2) 0.1632(2) 0.02380(17) 0.0360(6) Uani 1 1 d . . . .
H19A H 0.242695 0.196009 -0.028830 0.043 Uiso 1 1 calc R . . .
H19B H 0.298766 0.080446 0.030149 0.043 Uiso 1 1 calc R . . .
C20 C 0.4033(3) 0.1803(2) 0.00680(17) 0.0385(6) Uani 1 1 d . . . .
H20A H 0.461866 0.148125 -0.053119 0.046 Uiso 1 1 calc R . . .
H20B H 0.384794 0.263132 0.004136 0.046 Uiso 1 1 calc R . . .
C21 C 0.5699(2) 0.1522(2) 0.07249(17) 0.0295(5) Uani 1 1 d . . . .
H21A H 0.540802 0.235907 0.077050 0.035 Uiso 1 1 calc R . . .
H21B H 0.632835 0.129438 0.011872 0.035 Uiso 1 1 calc R . . .
C22 C 0.6321(2) 0.0910(2) 0.14829(17) 0.0304(5) Uani 1 1 d . . . .
H22A H 0.656614 0.007617 0.146152 0.036 Uiso 1 1 calc R . . .
H22B H 0.710879 0.104802 0.140580 0.036 Uiso 1 1 calc R . . .
C23 C 0.6003(2) 0.08934(19) 0.30952(17) 0.0297(5) Uani 1 1 d . . . .
H23A H 0.674792 0.110560 0.299605 0.036 Uiso 1 1 calc R . . .
H23B H 0.631393 0.004803 0.313795 0.036 Uiso 1 1 calc R . . .
C24 C 0.5025(2) 0.1388(2) 0.39653(17) 0.0296(5) Uani 1 1 d . . . .
H24A H 0.542995 0.113802 0.448625 0.036 Uiso 1 1 calc R . . .
H24B H 0.469373 0.223405 0.390963 0.036 Uiso 1 1 calc R . . .
Br2 Br 0.22020(16) 0.91882(16) 0.21141(13) 0.0262(2) Uani 0.6667 1 d . P A 1
Br1 Br 0.2152(4) 0.9146(4) 0.2247(3) 0.0620(13) Uani 0.3333 1 d . P A 2

loop_
_atom_site_aniso_label
_atom_site_aniso_U_11
_atom_site_aniso_U_22
_atom_site_aniso_U_33
_atom_site_aniso_U_23
_atom_site_aniso_U_13
_atom_site_aniso_U_12
Fe1 0.01287(14) 0.01321(15) 0.02012(17) -0.00123(12) -0.00499(12) -0.00588(11)
K1 0.0158(2) 0.0173(2) 0.0184(2) -0.00266(18) -0.00505(18) -0.00495(17)
Si1 0.0138(3) 0.0172(3) 0.0217(3) -0.0023(2) -0.0046(2) -0.0034(2)
Si2 0.0206(3) 0.0272(3) 0.0218(3) -0.0045(3) -0.0060(2) -0.0138(3)
Si3 0.0156(3) 0.0158(3) 0.0155(3) -0.0003(2) -0.0021(2) -0.0078(2)
Si4 0.0143(3) 0.0221(3) 0.0232(3) 0.0056(2) -0.0084(2) -0.0087(2)
O1 0.0350(9) 0.0220(8) 0.0230(9) -0.0006(7) -0.0117(7) -0.0126(7)
O2 0.0312(9) 0.0272(8) 0.0245(9) 0.0004(7) -0.0011(7) -0.0120(7)
O3 0.0189(8) 0.0239(8) 0.0398(10) 0.0007(7) -0.0093(7) -0.0027(6)
O4 0.0321(9) 0.0291(9) 0.0308(9) 0.0037(7) -0.0173(7) -0.0128(7)
O5 0.0301(9) 0.0298(9) 0.0191(8) 0.0026(7) -0.0035(7) -0.0145(7)
O6 0.0198(8) 0.0221(8) 0.0315(9) 0.0010(7) -0.0100(7) -0.0069(6)
N1 0.0136(8) 0.0159(8) 0.0178(9) -0.0017(7) -0.0047(7) -0.0063(7)
N2 0.0111(8) 0.0152(8) 0.0173(9) 0.0002(7) -0.0030(7) -0.0052(7)
C1 0.0337(13) 0.0468(15) 0.0300(14) -0.0179(12) -0.0033(11) -0.0208(12)
C2 0.0379(14) 0.0520(16) 0.0302(14) 0.0007(12) -0.0182(12) -0.0220(13)
C3 0.0382(14) 0.0365(14) 0.0400(15) -0.0065(12) -0.0092(12) -0.0252(12)
C4 0.0224(12) 0.0192(11) 0.0550(17) 0.0048(11) -0.0095(11) -0.0063(10)
C5 0.0185(11) 0.0292(12) 0.0315(14) 0.0058(10) -0.0043(10) -0.0057(10)
C6 0.0271(13) 0.0428(15) 0.0328(15) -0.0211(12) -0.0073(11) -0.0018(11)
C7 0.0195(12) 0.0405(15) 0.0453(17) 0.0078(13) -0.0091(11) -0.0010(11)
C8 0.0463(15) 0.0419(15) 0.0354(15) 0.0124(12) -0.0257(12) -0.0305(12)
C9 0.0292(12) 0.0329(13) 0.0253(13) 0.0080(10) -0.0126(10) -0.0176(10)
C10 0.0344(13) 0.0345(13) 0.0189(12) 0.0037(10) -0.0060(10) -0.0213(11)
C11 0.0287(12) 0.0176(11) 0.0255(13) 0.0017(9) -0.0072(10) -0.0094(9)
C12 0.0244(12) 0.0332(13) 0.0286(13) 0.0016(11) 0.0021(10) -0.0156(10)
C13 0.0503(15) 0.0262(12) 0.0182(12) -0.0014(10) -0.0114(11) -0.0123(11)
C14 0.0476(15) 0.0274(13) 0.0193(13) 0.0008(10) -0.0030(11) -0.0135(12)
C15 0.0282(13) 0.0396(15) 0.0361(15) -0.0027(12) 0.0069(11) -0.0143(11)
C16 0.0208(12) 0.0403(15) 0.0485(17) -0.0058(13) 0.0034(12) -0.0082(11)
C17 0.0237(12) 0.0279(13) 0.0587(18) 0.0079(12) -0.0215(12) -0.0054(10)
C18 0.0336(14) 0.0364(14) 0.0499(17) 0.0123(12) -0.0301(13) -0.0149(11)
C19 0.0523(16) 0.0416(15) 0.0201(13) 0.0034(11) -0.0156(12) -0.0215(13)
C20 0.0543(17) 0.0486(16) 0.0188(13) 0.0109(12) -0.0139(12) -0.0271(14)
C21 0.0249(12) 0.0314(13) 0.0290(14) -0.0033(11) 0.0026(10) -0.0138(10)
C22 0.0172(11) 0.0315(13) 0.0381(15) -0.0051(11) 0.0016(10) -0.0100(10)
C23 0.0289(12) 0.0221(12) 0.0478(16) 0.0059(11) -0.0227(12) -0.0130(10)
C24 0.0408(14) 0.0257(12) 0.0352(14) 0.0039(10) -0.0240(12) -0.0172(11)
Br2 0.0323(4) 0.0104(4) 0.0412(3) 0.0028(3) -0.0208(3) -0.0070(3)
Br1 0.0741(19) 0.0224(11) 0.113(3) 0.0114(14) -0.0635(18) -0.0191(11)

loop_
_atom_type_symbol
_atom_type_description
_atom_type_scat_dispersion_real
_atom_type_scat_dispersion_imag
_atom_type_scat_source
C C 0.0033 0.0016 'International Tables Vol C Tables 4.2.6.8 and 6.1.1.4'
H H 0.0000 0.0000 'International Tables Vol C Tables 4.2.6.8 and 6.1.1.4'
Br Br -0.2901 2.4595 'International Tables Vol C Tables 4.2.6.8 and 6.1.1.4'
Fe Fe 0.3463 0.8444 'International Tables Vol C Tables 4.2.6.8 and 6.1.1.4'
K K 0.2009 0.2494 'International Tables Vol C Tables 4.2.6.8 and 6.1.1.4'
N N 0.0061 0.0033 'International Tables Vol C Tables 4.2.6.8 and 6.1.1.4'
O O 0.0106 0.0060 'International Tables Vol C Tables 4.2.6.8 and 6.1.1.4'
Si Si 0.0817 0.0704 'International Tables Vol C Tables 4.2.6.8 and 6.1.1.4'

loop_
_geom_angle_atom_site_label_1
_geom_angle_atom_site_label_2
_geom_angle_atom_site_label_3
_geom_angle
_geom_angle_site_symmetry_1
_geom_angle_site_symmetry_3
N1 Fe1 Br2 112.81(7) . .
N1 Fe1 Br1 112.50(13) . .
N2 Fe1 N1 130.90(7) . .
N2 Fe1 Br2 116.29(7) . .
N2 Fe1 Br1 116.38(13) . .
O1 K1 Br2 122.08(5) . 1_545
O1 K1 Br1 119.11(9) . 1_545
O2 K1 O1 58.60(4) . .
O2 K1 Br2 98.27(4) . 1_545
O2 K1 Br1 95.28(8) . 1_545
O3 K1 O1 117.59(5) . .
O3 K1 O2 59.07(5) . .
O3 K1 O4 60.01(5) . .
O3 K1 O5 120.32(5) . .
O3 K1 O6 156.18(5) . .
O3 K1 Br2 70.00(4) . 1_545
O3 K1 Br1 69.51(8) . 1_545
O4 K1 O1 159.72(5) . .
O4 K1 O2 116.24(5) . .
O4 K1 O6 114.20(5) . .
O4 K1 Br2 77.20(5) . 1_545
O4 K1 Br1 79.94(9) . 1_545
O5 K1 O1 118.86(5) . .
O5 K1 O2 165.09(5) . .
O5 K1 O4 60.36(5) . .
O5 K1 O6 60.39(5) . .
O5 K1 Br2 95.01(4) . 1_545
O5 K1 Br1 98.17(8) . 1_545
O6 K1 O1 58.82(4) . .
O6 K1 O2 113.45(5) . .
O6 K1 Br2 133.23(4) . 1_545
O6 K1 Br1 134.03(8) . 1_545
Br2 K1 Br1 3.40(11) 1_545 1_545
N1 Si1 C4 112.80(10) . .
N1 Si1 C5 112.85(10) . .
N1 Si1 C6 110.16(9) . .
C4 Si1 C5 107.36(10) . .
C6 Si1 C4 106.33(12) . .
C6 Si1 C5 106.96(12) . .
N1 Si2 C1 111.14(9) . .
N1 Si2 C2 113.50(10) . .
N1 Si2 C3 111.57(10) . .
C2 Si2 C1 105.20(12) . .
C2 Si2 C3 107.64(12) . .
C3 Si2 C1 107.41(12) . .
N2 Si3 C10 111.28(9) . .
N2 Si3 C11 113.86(9) . .
N2 Si3 C12 113.14(9) . .
C10 Si3 C11 105.93(11) . .
C10 Si3 C12 105.87(11) . .
C12 Si3 C11 106.15(10) . .
N2 Si4 C7 111.77(11) . .
N2 Si4 C8 112.15(9) . .
N2 Si4 C9 112.17(9) . .
C7 Si4 C8 108.26(12) . .
C9 Si4 C7 106.04(11) . .
C9 Si4 C8 106.08(11) . .
C13 O1 K1 115.27(13) . .
C13 O1 C24 111.55(17) . .
C24 O1 K1 114.36(12) . .
C14 O2 K1 113.24(13) . .
C15 O2 K1 109.52(14) . .
C15 O2 C14 113.39(18) . .
C16 O3 K1 120.13(14) . .
C16 O3 C17 112.85(18) . .
C17 O3 K1 117.53(13) . .
C18 O4 K1 113.28(13) . .
C19 O4 K1 109.53(13) . .
C19 O4 C18 112.47(18) . .
C20 O5 K1 117.42(13) . .
C21 O5 K1 116.90(13) . .
C21 O5 C20 110.93(17) . .
C22 O6 K1 112.28(12) . .
C23 O6 K1 117.13(12) . .
C23 O6 C22 112.22(17) . .
Si1 N1 Fe1 117.57(9) . .
Si1 N1 Si2 124.04(9) . .
Si2 N1 Fe1 118.07(9) . .
Si3 N2 Fe1 116.88(9) . .
Si4 N2 Fe1 120.60(9) . .
Si4 N2 Si3 122.37(9) . .
Si2 C1 H1B 109.5 . .
Si2 C1 H1A 109.5 . .
Si2 C1 H1C 109.5 . .
H1B C1 H1A 109.5 . .
H1B C1 H1C 109.5 . .
H1A C1 H1C 109.5 . .
Si2 C2 H2A 109.5 . .
Si2 C2 H2B 109.5 . .
Si2 C2 H2C 109.5 . .
H2A C2 H2B 109.5 . .
H2A C2 H2C 109.5 . .
H2B C2 H2C 109.5 . .
Si2 C3 H3A 109.5 . .
Si2 C3 H3B 109.5 . .
Si2 C3 H3C 109.5 . .
H3A C3 H3B 109.5 . .
H3A C3 H3C 109.5 . .
H3B C3 H3C 109.5 . .
Si1 C4 H4A 109.5 . .
Si1 C4 H4B 109.5 . .
Si1 C4 H4C 109.5 . .
H4A C4 H4B 109.5 . .
H4A C4 H4C 109.5 . .
H4B C4 H4C 109.5 . .
Si1 C5 H5A 109.5 . .
Si1 C5 H5B 109.5 . .
Si1 C5 H5C 109.5 . .
H5A C5 H5B 109.5 . .
H5A C5 H5C 109.5 . .
H5B C5 H5C 109.5 . .
Si1 C6 H6A 109.5 . .
Si1 C6 H6B 109.5 . .
Si1 C6 H6C 109.5 . .
H6A C6 H6B 109.5 . .
H6A C6 H6C 109.5 . .
H6B C6 H6C 109.5 . .
Si4 C7 H7A 109.5 . .
Si4 C7 H7B 109.5 . .
Si4 C7 H7C 109.5 . .
H7A C7 H7B 109.5 . .
H7A C7 H7C 109.5 . .
H7B C7 H7C 109.5 . .
Si4 C8 H8A 109.5 . .
Si4 C8 H8B 109.5 . .
Si4 C8 H8C 109.5 . .
H8A C8 H8B 109.5 . .
H8A C8 H8C 109.5 . .
H8B C8 H8C 109.5 . .
Si4 C9 H9A 109.5 . .
Si4 C9 H9B 109.5 . .
Si4 C9 H9C 109.5 . .
H9A C9 H9B 109.5 . .
H9A C9 H9C 109.5 . .
H9B C9 H9C 109.5 . .
Si3 C10 H10A 109.5 . .
Si3 C10 H10B 109.5 . .
Si3 C10 H10C 109.5 . .
H10A C10 H10B 109.5 . .
H10A C10 H10C 109.5 . .
H10B C10 H10C 109.5 . .
Si3 C11 H11B 109.5 . .
Si3 C11 H11A 109.5 . .
Si3 C11 H11C 109.5 . .
H11B C11 H11A 109.5 . .
H11B C11 H11C 109.5 . .
H11A C11 H11C 109.5 . .
Si3 C12 H12A 109.5 . .
Si3 C12 H12B 109.5 . .
Si3 C12 H12C 109.5 . .
H12A C12 H12B 109.5 . .
H12A C12 H12C 109.5 . .
H12B C12 H12C 109.5 . .
O1 C13 H13A 109.8 . .
O1 C13 H13B 109.8 . .
O1 C13 C14 109.53(19) . .
H13A C13 H13B 108.2 . .
C14 C13 H13A 109.8 . .
C14 C13 H13B 109.8 . .
O2 C14 C13 107.79(18) . .
O2 C14 H14A 110.1 . .
O2 C14 H14B 110.1 . .
C13 C14 H14A 110.1 . .
C13 C14 H14B 110.1 . .
H14A C14 H14B 108.5 . .
O2 C15 H15A 110.0 . .
O2 C15 H15B 110.0 . .
O2 C15 C16 108.26(19) . .
H15A C15 H15B 108.4 . .
C16 C15 H15A 110.0 . .
C16 C15 H15B 110.0 . .
O3 C16 C15 108.35(19) . .
O3 C16 H16A 110.0 . .
O3 C16 H16B 110.0 . .
C15 C16 H16A 110.0 . .
C15 C16 H16B 110.0 . .
H16A C16 H16B 108.4 . .
O3 C17 H17A 110.0 . .
O3 C17 H17B 110.0 . .
O3 C17 C18 108.60(19) . .
H17A C17 H17B 108.3 . .
C18 C17 H17A 110.0 . .
C18 C17 H17B 110.0 . .
O4 C18 C17 109.2(2) . .
O4 C18 H18A 109.8 . .
O4 C18 H18B 109.8 . .
C17 C18 H18A 109.8 . .
C17 C18 H18B 109.8 . .
H18A C18 H18B 108.3 . .
O4 C19 H19A 110.0 . .
O4 C19 H19B 110.0 . .
O4 C19 C20 108.7(2) . .
H19A C19 H19B 108.3 . .
C20 C19 H19A 110.0 . .
C20 C19 H19B 110.0 . .
O5 C20 C19 109.46(19) . .
O5 C20 H20A 109.8 . .
O5 C20 H20B 109.8 . .
C19 C20 H20A 109.8 . .
C19 C20 H20B 109.8 . .
H20A C20 H20B 108.2 . .
O5 C21 H21A 109.7 . .
O5 C21 H21B 109.7 . .
O5 C21 C22 109.66(18) . .
H21A C21 H21B 108.2 . .
C22 C21 H21A 109.7 . .
C22 C21 H21B 109.7 . .
O6 C22 C21 108.81(18) . .
O6 C22 H22A 109.9 . .
O6 C22 H22B 109.9 . .
C21 C22 H22A 109.9 . .
C21 C22 H22B 109.9 . .
H22A C22 H22B 108.3 . .
O6 C23 H23A 109.9 . .
O6 C23 H23B 109.9 . .
O6 C23 C24 108.79(18) . .
H23A C23 H23B 108.3 . .
C24 C23 H23A 109.9 . .
C24 C23 H23B 109.9 . .
O1 C24 C23 110.33(18) . .
O1 C24 H24A 109.6 . .
O1 C24 H24B 109.6 . .
C23 C24 H24A 109.6 . .
C23 C24 H24B 109.6 . .
H24A C24 H24B 108.1 . .
Fe1 Br2 K1 134.99(8) . 1_565
Fe1 Br1 K1 137.61(19) . 1_565

loop_
_geom_bond_atom_site_label_1
_geom_bond_atom_site_label_2
_geom_bond_distance
_geom_bond_site_symmetry_2
Fe1 N1 1.9502(16) .
Fe1 N2 1.9466(15) .
Fe1 Br2 2.4480(19) .
Fe1 Br1 2.380(5) .
K1 O1 2.9046(15) .
K1 O2 2.8575(16) .
K1 O3 2.7727(15) .
K1 O4 2.8127(16) .
K1 O5 2.7818(15) .
K1 O6 2.8287(14) .
K1 Br2 3.338(2) 1_545
K1 Br1 3.352(5) 1_545
Si1 N1 1.7060(17) .
Si1 C4 1.878(2) .
Si1 C5 1.878(2) .
Si1 C6 1.864(2) .
Si2 N1 1.7073(17) .
Si2 C1 1.877(2) .
Si2 C2 1.874(2) .
Si2 C3 1.875(2) .
Si3 N2 1.7128(17) .
Si3 C10 1.866(2) .
Si3 C11 1.880(2) .
Si3 C12 1.876(2) .
Si4 N2 1.7110(17) .
Si4 C7 1.878(2) .
Si4 C8 1.879(2) .
Si4 C9 1.870(2) .
O1 C13 1.419(3) .
O1 C24 1.421(3) .
O2 C14 1.418(3) .
O2 C15 1.414(3) .
O3 C16 1.414(3) .
O3 C17 1.415(3) .
O4 C18 1.420(3) .
O4 C19 1.418(3) .
O5 C20 1.429(3) .
O5 C21 1.416(3) .
O6 C22 1.429(3) .
O6 C23 1.417(3) .
C1 H1B 0.9800 .
C1 H1A 0.9800 .
C1 H1C 0.9800 .
C2 H2A 0.9800 .
C2 H2B 0.9800 .
C2 H2C 0.9800 .
C3 H3A 0.9800 .
C3 H3B 0.9800 .
C3 H3C 0.9800 .
C4 H4A 0.9800 .
C4 H4B 0.9800 .
C4 H4C 0.9800 .
C5 H5A 0.9800 .
C5 H5B 0.9800 .
C5 H5C 0.9800 .
C6 H6A 0.9800 .
C6 H6B 0.9800 .
C6 H6C 0.9800 .
C7 H7A 0.9800 .
C7 H7B 0.9800 .
C7 H7C 0.9800 .
C8 H8A 0.9800 .
C8 H8B 0.9800 .
C8 H8C 0.9800 .
C9 H9A 0.9800 .
C9 H9B 0.9800 .
C9 H9C 0.9800 .
C10 H10A 0.9800 .
C10 H10B 0.9800 .
C10 H10C 0.9800 .
C11 H11B 0.9800 .
C11 H11A 0.9800 .
C11 H11C 0.9800 .
C12 H12A 0.9800 .
C12 H12B 0.9800 .
C12 H12C 0.9800 .
C13 H13A 0.9900 .
C13 H13B 0.9900 .
C13 C14 1.487(3) .
C14 H14A 0.9900 .
C14 H14B 0.9900 .
C15 H15A 0.9900 .
C15 H15B 0.9900 .
C15 C16 1.499(4) .
C16 H16A 0.9900 .
C16 H16B 0.9900 .
C17 H17A 0.9900 .
C17 H17B 0.9900 .
C17 C18 1.492(4) .
C18 H18A 0.9900 .
C18 H18B 0.9900 .
C19 H19A 0.9900 .
C19 H19B 0.9900 .
C19 C20 1.492(3) .
C20 H20A 0.9900 .
C20 H20B 0.9900 .
C21 H21A 0.9900 .
C21 H21B 0.9900 .
C21 C22 1.495(3) .
C22 H22A 0.9900 .
C22 H22B 0.9900 .
C23 H23A 0.9900 .
C23 H23B 0.9900 .
C23 C24 1.491(3) .
C24 H24A 0.9900 .
C24 H24B 0.9900 .
